data_7210431
loop_
_publ_author_name
'Aaker\"oy, Christer B.'
'Epa, Kanishka N.'
'Forbes, Safiyyah'
'Desper, John'

_publ_section_title
;
 Competing hydrogen-bond donors: phenols vs. cyanooximes
;
_journal_issue 30
_journal_name_full CrystEngComm
_journal_page_first 5946
_journal_paper_doi 10.1039/c3ce41023d
_journal_volume 15
_journal_year 2013
_chemical_formula_moiety '(C8 H6 N2 O2) (C15 H15 N3)'
_chemical_formula_sum 'C23 H21 N5 O2'
_chemical_formula_weight 399.45
_chemical_name_systematic 'KE14PCY20 4-HO-PhC(CN)=NOH, 1-[3-pyridylmethyl]-5,6-dimethylbenzimidazole'
_space_group_IT_number 14
_symmetry_cell_setting monoclinic
_symmetry_Int_Tables_number 14
_symmetry_space_group_name_Hall '-P 2yn'
_symmetry_space_group_name_H-M 'P 1 21/n 1'
_atom_sites_solution_hydrogens geom
_atom_sites_solution_primary direct
_atom_sites_solution_secondary difmap
_audit_creation_method SHELXL-97
_cell_angle_alpha 90.00
_cell_angle_beta 105.555(2)
_cell_angle_gamma 90.00
_cell_formula_units_Z 4
_cell_length_a 12.9863(9)
_cell_length_b 11.4938(7)
_cell_length_c 14.1061(9)
_cell_measurement_reflns_used 8295
_cell_measurement_temperature 120(2)
_cell_measurement_theta_max 32.40
_cell_measurement_theta_min 2.32
_cell_volume 2028.4(2)
_computing_cell_refinement 'Bruker SAINT'
_computing_data_collection 'Bruker APEX2'
_computing_data_reduction 'Bruker SAINT'
_computing_molecular_graphics 'Bruker SHELXTL'
_computing_publication_material 'Bruker SHELXTL'
_computing_structure_refinement 'SHELXL-97 (Sheldrick, 2008)'
_computing_structure_solution 'SHELXS-97 (Sheldrick, 2008)'
_diffrn_ambient_temperature 120(2)
_diffrn_measured_fraction_theta_full 0.961
_diffrn_measured_fraction_theta_max 0.921
_diffrn_measurement_device_type 'Bruker APEX-II CCD'
_diffrn_measurement_method '\f and \w scans'
_diffrn_radiation_monochromator graphite
_diffrn_radiation_type MoK\a
_diffrn_radiation_wavelength 0.71073
_diffrn_reflns_av_R_equivalents 0.0650
_diffrn_reflns_av_sigmaI/netI 0.0591
_diffrn_reflns_limit_h_max 19
_diffrn_reflns_limit_h_min -14
_diffrn_reflns_limit_k_max 17
_diffrn_reflns_limit_k_min -17
_diffrn_reflns_limit_l_max 21
_diffrn_reflns_limit_l_min -20
_diffrn_reflns_number 22683
_diffrn_reflns_theta_full 30.00
_diffrn_reflns_theta_max 32.57
_diffrn_reflns_theta_min 1.89
_diffrn_source 'fine-focus sealed tube'
_exptl_absorpt_coefficient_mu 0.087
_exptl_absorpt_correction_T_max 0.9879
_exptl_absorpt_correction_T_min 0.9778
_exptl_absorpt_correction_type multi-scan
_exptl_absorpt_process_details SADABS
_exptl_crystal_colour colourless
_exptl_crystal_density_diffrn 1.308
_exptl_crystal_density_method 'not measured'
_exptl_crystal_description plate
_exptl_crystal_F_000 840
_exptl_crystal_size_max 0.26
_exptl_crystal_size_mid 0.22
_exptl_crystal_size_min 0.14
_refine_diff_density_max 0.450
_refine_diff_density_min -0.318
_refine_diff_density_rms 0.058
_refine_ls_extinction_method none
_refine_ls_goodness_of_fit_ref 1.073
_refine_ls_hydrogen_treatment mixed
_refine_ls_matrix_type full
_refine_ls_number_parameters 279
_refine_ls_number_reflns 6808
_refine_ls_number_restraints 0
_refine_ls_restrained_S_all 1.073
_refine_ls_R_factor_all 0.0725
_refine_ls_R_factor_gt 0.0532
_refine_ls_shift/su_max 0.000
_refine_ls_shift/su_mean 0.000
_refine_ls_structure_factor_coef Fsqd
_refine_ls_weighting_details 'calc w=1/[\s^2^(Fo^2^)+(0.0750P)^2^+0.2000P] where P=(Fo^2^+2Fc^2^)/3'
_refine_ls_weighting_scheme calc
_refine_ls_wR_factor_gt 0.1425
_refine_ls_wR_factor_ref 0.1558
_reflns_number_gt 5052
_reflns_number_total 6808
_reflns_threshold_expression >2sigma(I)
_cod_data_source_file c3ce41023d.txt
_cod_data_source_block PhOx:7
_cod_original_sg_symbol_H-M 'P 21/n'
_cod_database_code 7210431

loop_
_symmetry_equiv_pos_as_xyz
'x, y, z'
'-x+1/2, y+1/2, -z+1/2'
'-x, -y, -z'
'x-1/2, -y-1/2, z-1/2'

loop_
_atom_site_label
_atom_site_type_symbol
_atom_site_fract_x
_atom_site_fract_y
_atom_site_fract_z
_atom_site_U_iso_or_equiv
_atom_site_adp_type
_atom_site_occupancy
_atom_site_symmetry_multiplicity
_atom_site_calc_flag
_atom_site_refinement_flags
N11 N -0.04232(8) 0.12115(9) 0.41997(7) 0.0238(2) Uani 1 1 d .
C12 C -0.13522(10) 0.06026(11) 0.39892(9) 0.0265(2) Uani 1 1 d .
H12 H -0.1953 0.0828 0.4210 0.032 Uiso 1 1 calc R
N13 N -0.13421(8) -0.03313(9) 0.34498(7) 0.0264(2) Uani 1 1 d .
C14 C -0.03278(9) -0.03364(10) 0.32930(8) 0.0232(2) Uani 1 1 d .
C15 C 0.01274(10) -0.11153(10) 0.27632(9) 0.0260(2) Uani 1 1 d .
H15 H -0.0273 -0.1757 0.2431 0.031 Uiso 1 1 calc R
C16 C 0.11689(10) -0.09398(11) 0.27289(9) 0.0263(2) Uani 1 1 d .
C17 C 0.17722(9) 0.00123(10) 0.32366(8) 0.0249(2) Uani 1 1 d .
C18 C 0.13146(9) 0.08043(10) 0.37479(8) 0.0240(2) Uani 1 1 d .
H18 H 0.1709 0.1450 0.4077 0.029 Uiso 1 1 calc R
C19 C 0.02597(9) 0.06209(10) 0.37618(8) 0.0220(2) Uani 1 1 d .
C20 C 0.16616(12) -0.17459(13) 0.21307(11) 0.0373(3) Uani 1 1 d .
H20A H 0.1144 -0.2349 0.1829 0.056 Uiso 1 1 calc R
H20B H 0.2300 -0.2111 0.2560 0.056 Uiso 1 1 calc R
H20C H 0.1862 -0.1302 0.1614 0.056 Uiso 1 1 calc R
C21 C 0.29103(10) 0.01755(12) 0.32070(10) 0.0323(3) Uani 1 1 d .
H21A H 0.3237 0.0804 0.3656 0.048 Uiso 1 1 calc R
H21B H 0.2927 0.0376 0.2536 0.048 Uiso 1 1 calc R
H21C H 0.3309 -0.0547 0.3409 0.048 Uiso 1 1 calc R
N31 N 0.09178(8) 0.49636(9) 0.39703(7) 0.0277(2) Uani 1 1 d .
C32 C 0.08167(9) 0.39541(11) 0.44161(8) 0.0248(2) Uani 1 1 d .
H32 H 0.1431 0.3637 0.4867 0.030 Uiso 1 1 calc R
C33 C -0.01358(9) 0.33529(10) 0.42518(8) 0.0215(2) Uani 1 1 d .
C34 C -0.10332(9) 0.38280(11) 0.35974(8) 0.0254(2) Uani 1 1 d .
H34 H -0.1705 0.3445 0.3472 0.031 Uiso 1 1 calc R
C35 C -0.09379(10) 0.48650(11) 0.31302(9) 0.0282(3) Uani 1 1 d .
H35 H -0.1540 0.5204 0.2678 0.034 Uiso 1 1 calc R
C36 C 0.00497(10) 0.53954(11) 0.33357(9) 0.0275(3) Uani 1 1 d .
H36 H 0.0115 0.6103 0.3009 0.033 Uiso 1 1 calc R
C37 C -0.01951(10) 0.22527(10) 0.48153(8) 0.0253(2) Uani 1 1 d .
H37A H 0.0494 0.2143 0.5319 0.030 Uiso 1 1 calc R
H37B H -0.0759 0.2344 0.5163 0.030 Uiso 1 1 calc R
C41 C 0.50310(9) 0.71951(10) 0.43446(8) 0.0222(2) Uani 1 1 d .
C42 C 0.54730(10) 0.62327(11) 0.39933(9) 0.0262(2) Uani 1 1 d .
H42 H 0.5147 0.5491 0.3980 0.031 Uiso 1 1 calc R
C43 C 0.63766(10) 0.63465(10) 0.36658(9) 0.0264(2) Uani 1 1 d .
H43 H 0.6672 0.5683 0.3434 0.032 Uiso 1 1 calc R
C44 C 0.68605(9) 0.74351(10) 0.36738(8) 0.0227(2) Uani 1 1 d .
O44 O 0.77344(7) 0.75104(8) 0.33248(6) 0.0282(2) Uani 1 1 d .
H44 H 0.7930(13) 0.8269(15) 0.3349(11) 0.034 Uiso 1 1 d .
C45 C 0.64366(10) 0.83943(10) 0.40382(9) 0.0254(2) Uani 1 1 d .
H45 H 0.6767 0.9135 0.4057 0.030 Uiso 1 1 calc R
C46 C 0.55357(10) 0.82707(10) 0.43729(9) 0.0248(2) Uani 1 1 d .
H46 H 0.5255 0.8929 0.4626 0.030 Uiso 1 1 calc R
C47 C 0.40589(9) 0.71007(10) 0.46784(8) 0.0237(2) Uani 1 1 d .
N47 N 0.33476(9) 0.63053(9) 0.43515(8) 0.0292(2) Uani 1 1 d .
O47 O 0.25141(8) 0.63869(9) 0.47802(7) 0.0341(2) Uani 1 1 d .
H47 H 0.2031(14) 0.5775(15) 0.4416(11) 0.041 Uiso 1 1 d .
C48 C 0.39068(10) 0.79494(11) 0.53931(9) 0.0265(2) Uani 1 1 d .
N48 N 0.38268(10) 0.86213(10) 0.59644(9) 0.0373(3) Uani 1 1 d .

loop_
_atom_site_aniso_label
_atom_site_aniso_U_11
_atom_site_aniso_U_22
_atom_site_aniso_U_33
_atom_site_aniso_U_23
_atom_site_aniso_U_13
_atom_site_aniso_U_12
N11 0.0229(4) 0.0203(5) 0.0298(5) 0.0023(4) 0.0097(4) -0.0021(4)
C12 0.0228(5) 0.0235(6) 0.0344(6) 0.0052(5) 0.0096(4) -0.0024(4)
N13 0.0223(5) 0.0223(5) 0.0349(5) 0.0047(4) 0.0079(4) -0.0034(4)
C14 0.0222(5) 0.0194(5) 0.0273(5) 0.0057(4) 0.0054(4) -0.0026(4)
C15 0.0281(6) 0.0187(5) 0.0296(6) 0.0028(4) 0.0048(4) -0.0017(4)
C16 0.0270(6) 0.0218(6) 0.0299(6) 0.0037(4) 0.0074(4) 0.0028(4)
C17 0.0230(5) 0.0234(6) 0.0283(5) 0.0056(4) 0.0071(4) 0.0012(4)
C18 0.0221(5) 0.0215(5) 0.0283(5) 0.0020(4) 0.0066(4) -0.0031(4)
C19 0.0220(5) 0.0190(5) 0.0250(5) 0.0038(4) 0.0064(4) -0.0006(4)
C20 0.0368(7) 0.0319(7) 0.0443(7) -0.0064(6) 0.0127(6) 0.0045(6)
C21 0.0247(6) 0.0343(7) 0.0394(7) 0.0018(5) 0.0114(5) 0.0014(5)
N31 0.0261(5) 0.0252(5) 0.0323(5) 0.0004(4) 0.0084(4) -0.0054(4)
C32 0.0214(5) 0.0253(6) 0.0268(5) -0.0012(4) 0.0048(4) -0.0013(4)
C33 0.0234(5) 0.0200(5) 0.0223(5) -0.0020(4) 0.0082(4) -0.0006(4)
C34 0.0220(5) 0.0274(6) 0.0265(5) -0.0014(4) 0.0057(4) -0.0035(4)
C35 0.0292(6) 0.0284(6) 0.0255(5) 0.0021(5) 0.0046(4) 0.0031(5)
C36 0.0345(6) 0.0208(6) 0.0278(5) 0.0019(4) 0.0095(5) -0.0016(5)
C37 0.0286(6) 0.0228(6) 0.0255(5) 0.0014(4) 0.0089(4) -0.0021(4)
C41 0.0218(5) 0.0203(5) 0.0237(5) -0.0014(4) 0.0048(4) -0.0037(4)
C42 0.0271(6) 0.0200(5) 0.0325(6) -0.0051(4) 0.0099(5) -0.0066(4)
C43 0.0261(6) 0.0203(6) 0.0339(6) -0.0071(4) 0.0099(5) -0.0040(4)
C44 0.0195(5) 0.0230(5) 0.0245(5) 0.0006(4) 0.0038(4) -0.0022(4)
O44 0.0224(4) 0.0258(5) 0.0383(5) 0.0007(4) 0.0115(3) -0.0032(3)
C45 0.0242(5) 0.0177(5) 0.0340(6) 0.0009(4) 0.0073(4) -0.0033(4)
C46 0.0243(5) 0.0179(5) 0.0322(6) -0.0019(4) 0.0078(4) -0.0012(4)
C47 0.0231(5) 0.0200(5) 0.0283(5) -0.0016(4) 0.0073(4) -0.0021(4)
N47 0.0254(5) 0.0292(6) 0.0350(5) -0.0023(4) 0.0116(4) -0.0067(4)
O47 0.0280(5) 0.0339(5) 0.0448(5) -0.0092(4) 0.0174(4) -0.0115(4)
C48 0.0227(5) 0.0244(6) 0.0332(6) -0.0014(5) 0.0090(4) -0.0022(4)
N48 0.0345(6) 0.0334(6) 0.0468(6) -0.0099(5) 0.0156(5) -0.0025(5)

loop_
_atom_type_symbol
_atom_type_description
_atom_type_scat_dispersion_real
_atom_type_scat_dispersion_imag
_atom_type_scat_source
C C 0.0033 0.0016 'International Tables Vol C Tables 4.2.6.8 and 6.1.1.4'
H H 0.0000 0.0000 'International Tables Vol C Tables 4.2.6.8 and 6.1.1.4'
N N 0.0061 0.0033 'International Tables Vol C Tables 4.2.6.8 and 6.1.1.4'
O O 0.0106 0.0060 'International Tables Vol C Tables 4.2.6.8 and 6.1.1.4'

loop_
_geom_angle_atom_site_label_1
_geom_angle_atom_site_label_2
_geom_angle_atom_site_label_3
_geom_angle
C12 N11 C19 106.70(10)
C12 N11 C37 125.38(10)
C19 N11 C37 127.85(10)
N13 C12 N11 113.61(11)
N13 C12 H12 123.2
N11 C12 H12 123.2
C12 N13 C14 104.56(10)
N13 C14 C15 129.97(11)
N13 C14 C19 109.91(10)
C15 C14 C19 120.13(11)
C16 C15 C14 118.99(11)
C16 C15 H15 120.5
C14 C15 H15 120.5
C15 C16 C17 120.47(11)
C15 C16 C20 119.79(12)
C17 C16 C20 119.73(12)
C18 C17 C16 120.71(11)
C18 C17 C21 119.58(11)
C16 C17 C21 119.70(11)
C17 C18 C19 117.88(11)
C17 C18 H18 121.1
C19 C18 H18 121.1
N11 C19 C18 132.99(11)
N11 C19 C14 105.22(10)
C18 C19 C14 121.76(11)
C16 C20 H20A 109.5
C16 C20 H20B 109.5
H20A C20 H20B 109.5
C16 C20 H20C 109.5
H20A C20 H20C 109.5
H20B C20 H20C 109.5
C17 C21 H21A 109.5
C17 C21 H21B 109.5
H21A C21 H21B 109.5
C17 C21 H21C 109.5
H21A C21 H21C 109.5
H21B C21 H21C 109.5
C36 N31 C32 117.69(10)
N31 C32 C33 123.33(11)
N31 C32 H32 118.3
C33 C32 H32 118.3
C32 C33 C34 117.95(11)
C32 C33 C37 120.10(10)
C34 C33 C37 121.86(10)
C35 C34 C33 119.26(11)
C35 C34 H34 120.4
C33 C34 H34 120.4
C36 C35 C34 118.54(11)
C36 C35 H35 120.7
C34 C35 H35 120.7
N31 C36 C35 123.23(11)
N31 C36 H36 118.4
C35 C36 H36 118.4
N11 C37 C33 113.87(9)
N11 C37 H37A 108.8
C33 C37 H37A 108.8
N11 C37 H37B 108.8
C33 C37 H37B 108.8
H37A C37 H37B 107.7
C46 C41 C42 118.51(11)
C46 C41 C47 119.69(10)
C42 C41 C47 121.80(10)
C43 C42 C41 120.78(11)
C43 C42 H42 119.6
C41 C42 H42 119.6
C42 C43 C44 120.22(11)
C42 C43 H43 119.9
C44 C43 H43 119.9
O44 C44 C45 122.44(10)
O44 C44 C43 118.17(11)
C45 C44 C43 119.38(11)
C44 O44 H44 107.6(10)
C46 C45 C44 120.01(11)
C46 C45 H45 120.0
C44 C45 H45 120.0
C45 C46 C41 121.06(11)
C45 C46 H46 119.5
C41 C46 H46 119.5
N47 C47 C48 120.31(11)
N47 C47 C41 122.16(10)
C48 C47 C41 117.53(10)
C47 N47 O47 111.44(10)
N47 O47 H47 100.8(10)
N48 C48 C47 177.50(13)

loop_
_geom_bond_atom_site_label_1
_geom_bond_atom_site_label_2
_geom_bond_distance
N11 C12 1.3569(15)
N11 C19 1.3867(15)
N11 C37 1.4615(15)
C12 N13 1.3179(16)
C12 H12 0.9500
N13 C14 1.3929(15)
C14 C15 1.3951(17)
C14 C19 1.3999(16)
C15 C16 1.3812(18)
C15 H15 0.9500
C16 C17 1.4224(17)
C16 C20 1.5064(18)
C17 C18 1.3900(17)
C17 C21 1.5014(17)
C18 C19 1.3913(16)
C18 H18 0.9500
C20 H20A 0.9800
C20 H20B 0.9800
C20 H20C 0.9800
C21 H21A 0.9800
C21 H21B 0.9800
C21 H21C 0.9800
N31 C36 1.3333(16)
N31 C32 1.3428(16)
C32 C33 1.3811(16)
C32 H32 0.9500
C33 C34 1.3897(16)
C33 C37 1.5066(16)
C34 C35 1.3835(17)
C34 H34 0.9500
C35 C36 1.3788(18)
C35 H35 0.9500
C36 H36 0.9500
C37 H37A 0.9900
C37 H37B 0.9900
C41 C46 1.3948(16)
C41 C42 1.3968(17)
C41 C47 1.4649(16)
C42 C43 1.3778(17)
C42 H42 0.9500
C43 C44 1.3988(16)
C43 H43 0.9500
C44 O44 1.3557(14)
C44 C45 1.3908(17)
O44 H44 0.907(17)
C45 C46 1.3815(17)
C45 H45 0.9500
C46 H46 0.9500
C47 N47 1.2934(15)
C47 C48 1.4538(17)
N47 O47 1.3774(14)
O47 H47 0.990(18)
C48 N48 1.1408(16)

loop_
_geom_hbond_atom_site_label_D
_geom_hbond_atom_site_label_H
_geom_hbond_atom_site_label_A
_geom_hbond_distance_DH
_geom_hbond_distance_HA
_geom_hbond_distance_DA
_geom_hbond_angle_DHA
_geom_hbond_site_symmetry_A
O47 H47 N31 0.990(18) 1.693(18) 2.6474(14) 160.7(15) .
O44 H44 N13 0.907(17) 1.852(17) 2.7405(14) 166.1(15) 1_665

loop_
_geom_torsion_atom_site_label_1
_geom_torsion_atom_site_label_2
_geom_torsion_atom_site_label_3
_geom_torsion_atom_site_label_4
_geom_torsion
C19 N11 C12 N13 -0.25(13)
C37 N11 C12 N13 -177.38(10)
N11 C12 N13 C14 -0.04(13)
C12 N13 C14 C15 -179.30(12)
C12 N13 C14 C19 0.31(12)
N13 C14 C15 C16 -179.00(11)
C19 C14 C15 C16 1.43(16)
C14 C15 C16 C17 0.80(17)
C14 C15 C16 C20 -177.79(11)
C15 C16 C17 C18 -2.18(17)
C20 C16 C17 C18 176.40(11)
C15 C16 C17 C21 178.80(11)
C20 C16 C17 C21 -2.61(17)
C16 C17 C18 C19 1.25(16)
C21 C17 C18 C19 -179.73(10)
C12 N11 C19 C18 -177.74(12)
C37 N11 C19 C18 -0.7(2)
C12 N11 C19 C14 0.42(12)
C37 N11 C19 C14 177.46(10)
C17 C18 C19 N11 178.91(11)
C17 C18 C19 C14 1.01(16)
N13 C14 C19 N11 -0.46(12)
C15 C14 C19 N11 179.20(10)
N13 C14 C19 C18 177.95(10)
C15 C14 C19 C18 -2.39(16)
C36 N31 C32 C33 -0.29(18)
N31 C32 C33 C34 -0.58(18)
N31 C32 C33 C37 -177.24(11)
C32 C33 C34 C35 0.85(17)
C37 C33 C34 C35 177.45(11)
C33 C34 C35 C36 -0.29(18)
C32 N31 C36 C35 0.90(18)
C34 C35 C36 N31 -0.62(19)
C12 N11 C37 C33 -109.70(13)
C19 N11 C37 C33 73.78(14)
C32 C33 C37 N11 -115.14(12)
C34 C33 C37 N11 68.33(14)
C46 C41 C42 C43 -1.12(17)
C47 C41 C42 C43 178.76(11)
C41 C42 C43 C44 -0.51(18)
C42 C43 C44 O44 -178.59(11)
C42 C43 C44 C45 1.60(18)
O44 C44 C45 C46 179.15(10)
C43 C44 C45 C46 -1.05(17)
C44 C45 C46 C41 -0.60(17)
C42 C41 C46 C45 1.68(17)
C47 C41 C46 C45 -178.21(10)
C46 C41 C47 N47 153.50(12)
C42 C41 C47 N47 -26.38(17)
C46 C41 C47 C48 -25.85(15)
C42 C41 C47 C48 154.27(11)
C48 C47 N47 O47 -1.26(16)
C41 C47 N47 O47 179.41(10)
